data_4331486
loop_
_publ_author_name
'Palchik, Oleg'
'Marking, Gregory M.'
'Kanatzidis, Mercouri G.'

_publ_section_title
;
 Exploratory Synthesis in Molten Salts:&#x00A0; Role of Flux Basicity in
 the Stabilization of the Complex Thiogermanates Cs4Pb4Ge5S16, K2PbGe2S6,
 and K4Sn3Ge3S14
;
_journal_issue 12
_journal_name_full 'Inorganic Chemistry'
_journal_page_first 4151
_journal_page_last 4153
_journal_paper_doi 10.1021/ic050087v
_journal_volume 44
_journal_year 2005
_chemical_formula_sum 'Cs4 Ge5 Pb4 S16'
_chemical_formula_weight 2236.31
_chemical_name_common Cs4Pb4Ge5S16
_chemical_name_systematic
; 
 ? 
;
_space_group_IT_number 64
_symmetry_space_group_name_Hall '-C 2ac 2'
_symmetry_space_group_name_H-M 'C m c a'
_atom_sites_solution_hydrogens geom
_atom_sites_solution_primary direct
_atom_sites_solution_secondary difmap
_audit_creation_method SHELXL-97
_cell_angle_alpha 90.00
_cell_angle_beta 90.00
_cell_angle_gamma 90.00
_cell_formula_units_Z 8
_cell_length_a 38.3020(19)
_cell_length_b 9.0770(5)
_cell_length_c 19.4421(1)
_cell_measurement_temperature 293(2)
_cell_volume 6759.4(5)
_computing_structure_refinement 'SHELXL-97 (Sheldrick, 1997)'
_computing_structure_solution 'SHELXS-97 (Sheldrick, 1990)'
_diffrn_ambient_temperature 293(2)
_diffrn_measured_fraction_theta_full 0.985
_diffrn_measured_fraction_theta_max 0.985
_diffrn_radiation_monochromator graphite
_diffrn_radiation_source 'fine-focus sealed tube'
_diffrn_radiation_type MoK\a
_diffrn_radiation_wavelength 0.71073
_diffrn_reflns_av_R_equivalents 0.0604
_diffrn_reflns_av_sigmaI/netI 0.0306
_diffrn_reflns_limit_h_max 50
_diffrn_reflns_limit_h_min -50
_diffrn_reflns_limit_k_max 12
_diffrn_reflns_limit_k_min -12
_diffrn_reflns_limit_l_max 25
_diffrn_reflns_limit_l_min -25
_diffrn_reflns_number 38801
_diffrn_reflns_theta_full 28.32
_diffrn_reflns_theta_max 28.32
_diffrn_reflns_theta_min 2.10
_exptl_absorpt_coefficient_mu 29.462
_exptl_crystal_density_diffrn 4.395
_exptl_crystal_density_method 'not measured'
_exptl_crystal_F_000 7712
_refine_diff_density_max 2.012
_refine_diff_density_min -1.593
_refine_diff_density_rms 0.255
_refine_ls_extinction_coef 0.000037(3)
_refine_ls_extinction_expression Fc^*^=kFc[1+0.001xFc^2^\l^3^/sin(2\q)]^-1/4^
_refine_ls_extinction_method SHELXL
_refine_ls_goodness_of_fit_ref 1.041
_refine_ls_hydrogen_treatment mixed
_refine_ls_matrix_type full
_refine_ls_number_parameters 140
_refine_ls_number_reflns 4215
_refine_ls_number_restraints 0
_refine_ls_restrained_S_all 1.041
_refine_ls_R_factor_all 0.0416
_refine_ls_R_factor_gt 0.0249
_refine_ls_shift/su_max 0.003
_refine_ls_shift/su_mean 0.000
_refine_ls_structure_factor_coef Fsqd
_refine_ls_weighting_details 'calc w=1/[\s^2^(Fo^2^)+(0.0310P)^2^+14.5462P] where P=(Fo^2^+2Fc^2^)/3'
_refine_ls_weighting_scheme calc
_refine_ls_wR_factor_gt 0.0584
_refine_ls_wR_factor_ref 0.0636
_reflns_number_gt 3325
_reflns_number_total 4215
_reflns_threshold_expression >2sigma(I)
_cod_data_source_file ic050087vsup1.cif
_cod_data_source_block 52at
_cod_original_cell_volume 6759(6)
_cod_database_code 4331486

loop_
_symmetry_equiv_pos_as_xyz
'x, y, z'
'-x, -y+1/2, z+1/2'
'-x, y+1/2, -z+1/2'
'x, -y, -z'
'x+1/2, y+1/2, z'
'-x+1/2, -y+1, z+1/2'
'-x+1/2, y+1, -z+1/2'
'x+1/2, -y+1/2, -z'
'-x, -y, -z'
'x, y-1/2, -z-1/2'
'x, -y-1/2, z-1/2'
'-x, y, z'
'-x+1/2, -y+1/2, -z'
'x+1/2, y, -z-1/2'
'x+1/2, -y, z-1/2'
'-x+1/2, y+1/2, z'

loop_
_atom_site_label
_atom_site_type_symbol
_atom_site_fract_x
_atom_site_fract_y
_atom_site_fract_z
_atom_site_U_iso_or_equiv
_atom_site_adp_type
_atom_site_occupancy
_atom_site_symmetry_multiplicity
_atom_site_calc_flag
_atom_site_refinement_flags
Cs1 Cs 0.692160(11) 0.28719(5) 0.94418(2) 0.02939(10) Uani 1 1 d .
Cs2 Cs 0.601981(13) 0.21964(5) 0.79293(2) 0.03592(12) Uani 1 1 d .
Ge1 Ge 0.686484(17) 0.28090(7) 1.15341(3) 0.02222(15) Uani 1 1 d .
Ge2 Ge 0.5000 0.35368(10) 0.86847(5) 0.0226(2) Uani 1 2 d S
Ge3 Ge 0.616058(17) 0.19833(7) 1.08588(3) 0.02102(14) Uani 1 1 d .
Pb1 Pb 0.5000 0.23469(4) 0.67257(2) 0.03059(10) Uani 1 2 d S
Pb2 Pb 0.7500 0.45735(4) 1.2500 0.02992(10) Uani 1 2 d S
Pb3 Pb 0.557272(9) 0.5000 1.0000 0.02587(9) Uani 1 2 d S
Pb4 Pb 0.551607(9) 0.0000 1.0000 0.03158(10) Uani 1 2 d S
S1 S 0.5000 0.2939(2) 0.98121(12) 0.0247(5) Uani 1 2 d S
S2 S 0.60240(4) 0.21539(18) 0.97681(8) 0.0261(3) Uani 1 1 d .
S3 S 0.63690(4) 0.58850(17) 0.86989(9) 0.0258(3) Uani 1 1 d .
S4 S 0.73131(4) 0.3827(2) 1.10607(9) 0.0304(4) Uani 1 1 d .
S5 S 0.66647(4) 0.07468(17) 1.10160(9) 0.0299(4) Uani 1 1 d .
S6 S 0.57197(4) 0.10388(18) 1.13940(9) 0.0305(4) Uani 1 1 d .
S7 S 0.80417(5) 0.2466(2) 1.23777(8) 0.0319(4) Uani 1 1 d .
S8 S 0.45431(4) -0.00079(18) 0.64934(9) 0.0275(3) Uani 1 1 d .
S9 S 0.5000 0.1513(3) 0.80810(14) 0.0419(7) Uani 1 2 d S

loop_
_atom_site_aniso_label
_atom_site_aniso_U_11
_atom_site_aniso_U_22
_atom_site_aniso_U_33
_atom_site_aniso_U_23
_atom_site_aniso_U_13
_atom_site_aniso_U_12
Cs1 0.0263(2) 0.0320(2) 0.0299(2) -0.00081(17) 0.00223(17) -0.00323(17)
Cs2 0.0400(3) 0.0378(2) 0.0300(2) 0.00263(18) 0.0073(2) 0.0036(2)
Ge1 0.0179(3) 0.0261(3) 0.0227(3) 0.0000(3) -0.0026(3) 0.0022(3)
Ge2 0.0192(5) 0.0221(5) 0.0265(5) -0.0020(4) 0.000 0.000
Ge3 0.0176(3) 0.0216(3) 0.0238(3) 0.0025(2) -0.0008(3) -0.0004(2)
Pb1 0.02477(19) 0.02680(19) 0.0402(2) -0.00438(15) 0.000 0.000
Pb2 0.0284(2) 0.02714(19) 0.0342(2) 0.000 -0.00962(16) 0.000
Pb3 0.02049(17) 0.02750(18) 0.02963(19) -0.00152(14) 0.000 0.000
Pb4 0.01703(17) 0.02523(19) 0.0525(2) -0.00540(16) 0.000 0.000
S1 0.0198(11) 0.0248(11) 0.0296(12) 0.0024(9) 0.000 0.000
S2 0.0210(8) 0.0323(8) 0.0250(8) 0.0037(6) -0.0029(7) -0.0038(7)
S3 0.0205(8) 0.0206(7) 0.0362(9) -0.0002(6) 0.0021(7) -0.0026(6)
S4 0.0185(8) 0.0425(10) 0.0302(9) 0.0041(7) 0.0011(7) 0.0012(7)
S5 0.0270(9) 0.0246(8) 0.0382(10) -0.0054(7) -0.0082(7) 0.0084(7)
S6 0.0260(9) 0.0286(9) 0.0368(9) 0.0015(7) 0.0104(7) -0.0007(7)
S7 0.0293(9) 0.0457(11) 0.0207(8) -0.0026(7) -0.0025(7) 0.0012(8)
S8 0.0188(8) 0.0301(8) 0.0336(9) -0.0051(7) 0.0039(7) -0.0007(7)
S9 0.0585(18) 0.0256(12) 0.0416(16) -0.0112(11) 0.000 0.000

loop_
_atom_type_symbol
_atom_type_description
_atom_type_scat_dispersion_real
_atom_type_scat_dispersion_imag
_atom_type_scat_source
S S 0.1246 0.1234 'International Tables Vol C Tables 4.2.6.8 and 6.1.1.4'
Ge Ge 0.1547 1.8001 'International Tables Vol C Tables 4.2.6.8 and 6.1.1.4'
Cs Cs -0.3680 2.1192 'International Tables Vol C Tables 4.2.6.8 and 6.1.1.4'
Pb Pb -3.3944 10.1111 'International Tables Vol C Tables 4.2.6.8 and 6.1.1.4'

loop_
_geom_angle_atom_site_label_1
_geom_angle_atom_site_label_2
_geom_angle_atom_site_label_3
_geom_angle
_geom_angle_site_symmetry_1
_geom_angle_site_symmetry_3
S4 Cs1 S4 86.53(4) 13_657 4_567
S4 Cs1 S5 75.57(5) 13_657 4_557
S4 Cs1 S5 147.68(5) 4_567 4_557
S4 Cs1 S7 69.28(4) 13_657 13_657
S4 Cs1 S7 77.20(4) 4_567 13_657
S5 Cs1 S7 71.39(4) 4_557 13_657
S4 Cs1 S2 142.12(5) 13_657 .
S4 Cs1 S2 128.50(4) 4_567 .
S5 Cs1 S2 66.82(4) 4_557 .
S7 Cs1 S2 101.54(4) 13_657 .
S4 Cs1 S4 90.07(5) 13_657 .
S4 Cs1 S4 81.88(5) 4_567 .
S5 Cs1 S4 124.04(4) 4_557 .
S7 Cs1 S4 151.22(4) 13_657 .
S2 Cs1 S4 106.95(4) . .
S4 Cs1 S3 134.12(4) 13_657 .
S4 Cs1 S3 60.54(5) 4_567 .
S5 Cs1 S3 115.02(5) 4_557 .
S7 Cs1 S3 72.64(4) 13_657 .
S2 Cs1 S3 69.91(4) . .
S4 Cs1 S3 113.41(5) . .
S4 Cs1 S5 102.95(4) 13_657 .
S4 Cs1 S5 141.53(4) 4_567 .
S5 Cs1 S5 69.83(5) 4_557 .
S7 Cs1 S5 141.14(5) 13_657 .
S2 Cs1 S5 60.42(4) . .
S4 Cs1 S5 61.22(5) . .
S3 Cs1 S5 122.81(4) . .
S4 Cs1 Ge1 108.76(3) 13_657 .
S4 Cs1 Ge1 108.33(3) 4_567 .
S5 Cs1 Ge1 102.89(3) 4_557 .
S7 Cs1 Ge1 174.20(4) 13_657 .
S2 Cs1 Ge1 76.57(3) . .
S4 Cs1 Ge1 31.89(3) . .
S3 Cs1 Ge1 111.40(3) . .
S5 Cs1 Ge1 33.25(3) . .
S4 Cs1 Ge3 135.02(4) 13_657 .
S4 Cs1 Ge3 131.59(3) 4_567 .
S5 Cs1 Ge3 77.79(3) 4_557 .
S7 Cs1 Ge3 132.96(4) 13_657 .
S2 Cs1 Ge3 32.32(3) . .
S4 Cs1 Ge3 75.82(5) . .
S3 Cs1 Ge3 90.06(4) . .
S5 Cs1 Ge3 33.05(3) . .
Ge1 Cs1 Ge3 44.51(2) . .
S4 Cs1 Ge1 108.70(4) 13_657 4_567
S4 Cs1 Ge1 29.28(3) 4_567 4_567
S5 Cs1 Ge1 135.27(4) 4_557 4_567
S7 Cs1 Ge1 69.29(4) 13_657 4_567
S2 Cs1 Ge1 101.20(3) . 4_567
S4 Cs1 Ge1 100.67(4) . 4_567
S3 Cs1 Ge1 31.58(3) . 4_567
S5 Cs1 Ge1 143.57(3) . 4_567
Ge1 Cs1 Ge1 116.38(2) . 4_567
Ge3 Cs1 Ge1 115.77(2) . 4_567
S4 Cs1 Cs1 121.86(3) 13_657 4_567
S4 Cs1 Cs1 52.31(4) 4_567 4_567
S5 Cs1 Cs1 158.66(3) 4_557 4_567
S7 Cs1 Cs1 124.25(4) 13_657 4_567
S2 Cs1 Cs1 94.15(3) . 4_567
S4 Cs1 Cs1 50.25(3) . 4_567
S3 Cs1 Cs1 63.42(4) . 4_567
S5 Cs1 Cs1 92.80(4) . 4_567
Ge1 Cs1 Cs1 61.52(2) . 4_567
Ge3 Cs1 Cs1 80.91(3) . 4_567
Ge1 Cs1 Cs1 55.20(4) 4_567 4_567
S6 Cs2 S8 106.93(5) 4_557 3_656
S6 Cs2 S2 66.88(4) 4_557 .
S8 Cs2 S2 72.01(4) 3_656 .
S6 Cs2 S6 126.72(5) 4_557 11_565
S8 Cs2 S6 75.28(5) 3_656 11_565
S2 Cs2 S6 147.20(4) . 11_565
S6 Cs2 S3 100.23(5) 4_557 10_557
S8 Cs2 S3 137.73(4) 3_656 10_557
S2 Cs2 S3 149.90(4) . 10_557
S6 Cs2 S3 62.52(5) 11_565 10_557
S6 Cs2 S7 117.75(4) 4_557 13_657
S8 Cs2 S7 126.49(5) 3_656 13_657
S2 Cs2 S7 99.19(4) . 13_657
S6 Cs2 S7 98.17(4) 11_565 13_657
S3 Cs2 S7 61.57(4) 10_557 13_657
S6 Cs2 S3 134.82(5) 4_557 .
S8 Cs2 S3 57.88(5) 3_656 .
S2 Cs2 S3 67.94(4) . .
S6 Cs2 S3 92.63(5) 11_565 .
S3 Cs2 S3 119.23(4) 10_557 .
S7 Cs2 S3 69.75(4) 13_657 .
S6 Cs2 S9 60.37(5) 4_557 .
S8 Cs2 S9 58.99(5) 3_656 .
S2 Cs2 S9 85.89(5) . .
S6 Cs2 S9 79.37(5) 11_565 .
S3 Cs2 S9 112.07(5) 10_557 .
S7 Cs2 S9 173.42(5) 13_657 .
S3 Cs2 S9 116.30(4) . .
S6 Cs2 S8 70.25(5) 4_557 12_655
S8 Cs2 S8 104.48(5) 3_656 12_655
S2 Cs2 S8 133.27(4) . 12_655
S6 Cs2 S8 58.38(5) 11_565 12_655
S3 Cs2 S8 55.58(4) 10_557 12_655
S7 Cs2 S8 116.85(4) 13_657 12_655
S3 Cs2 S8 150.37(4) . 12_655
S9 Cs2 S8 56.66(5) . 12_655
S6 Cs2 Ge3 125.05(3) 4_557 11_565
S8 Cs2 Ge3 105.15(3) 3_656 11_565
S2 Cs2 Ge3 167.47(3) . 11_565
S6 Cs2 Ge3 31.55(3) 11_565 11_565
S3 Cs2 Ge3 33.12(3) 10_557 11_565
S7 Cs2 Ge3 72.39(3) 13_657 11_565
S3 Cs2 Ge3 100.04(3) . 11_565
S9 Cs2 Ge3 103.26(4) . 11_565
S8 Cs2 Ge3 59.15(4) 12_655 11_565
S6 Cs2 S5 57.33(5) 4_557 4_557
S8 Cs2 S5 131.91(5) 3_656 4_557
S2 Cs2 S5 59.97(4) . 4_557
S6 Cs2 S5 152.39(4) 11_565 4_557
S3 Cs2 S5 90.03(5) 10_557 4_557
S7 Cs2 S5 63.41(4) 13_657 4_557
S3 Cs2 S5 99.08(5) . 4_557
S9 Cs2 S5 116.48(5) . 4_557
S8 Cs2 S5 109.68(5) 12_655 4_557
Ge3 Cs2 S5 121.12(3) 11_565 4_557
S6 Cs2 Ge1 120.28(4) 4_557 11_565
S8 Cs2 Ge1 132.55(4) 3_656 11_565
S2 Cs2 Ge1 129.70(4) . 11_565
S6 Cs2 Ge1 73.19(4) 11_565 11_565
S3 Cs2 Ge1 32.72(3) 10_557 11_565
S7 Cs2 Ge1 30.89(3) 13_657 11_565
S3 Cs2 Ge1 89.12(3) . 11_565
S9 Cs2 Ge1 143.36(4) . 11_565
S8 Cs2 Ge1 87.98(4) 12_655 11_565
Ge3 Cs2 Ge1 43.44(2) 11_565 11_565
S5 Cs2 Ge1 82.03(4) 4_557 11_565
S4 Ge1 S7 110.28(8) . 7_647
S4 Ge1 S5 115.77(8) . .
S7 Ge1 S5 111.84(8) 7_647 .
S4 Ge1 S3 110.80(7) . 4_567
S7 Ge1 S3 113.91(7) 7_647 4_567
S5 Ge1 S3 93.41(7) . 4_567
S4 Ge1 Cs1 61.66(5) . .
S7 Ge1 Cs1 165.35(6) 7_647 .
S5 Ge1 Cs1 65.46(5) . .
S3 Ge1 Cs1 80.74(5) 4_567 .
S4 Ge1 Cs2 152.26(6) . 11_566
S7 Ge1 Cs2 59.97(6) 7_647 11_566
S5 Ge1 Cs2 91.45(5) . 11_566
S3 Ge1 Cs2 59.38(5) 4_567 11_566
Cs1 Ge1 Cs2 133.02(3) . 11_566
S4 Ge1 Cs1 52.37(5) . 4_567
S7 Ge1 Cs1 123.06(6) 7_647 4_567
S5 Ge1 Cs1 124.59(6) . 4_567
S3 Ge1 Cs1 59.24(5) 4_567 4_567
Cs1 Ge1 Cs1 63.28(2) . 4_567
Cs2 Ge1 Cs1 108.59(2) 11_566 4_567
S9 Ge2 S8 114.68(7) . 10_567
S9 Ge2 S8 114.68(7) . 3_656
S8 Ge2 S8 104.07(10) 10_567 3_656
S9 Ge2 S1 108.67(11) . .
S8 Ge2 S1 107.12(6) 10_567 .
S8 Ge2 S1 107.12(6) 3_656 .
S9 Ge2 Cs2 65.31(2) . 12_655
S8 Ge2 Cs2 53.52(5) 10_567 12_655
S8 Ge2 Cs2 145.32(6) 3_656 12_655
S1 Ge2 Cs2 105.11(3) . 12_655
S9 Ge2 Cs2 65.31(2) . .
S8 Ge2 Cs2 145.32(6) 10_567 .
S8 Ge2 Cs2 53.52(5) 3_656 .
S1 Ge2 Cs2 105.11(3) . .
Cs2 Ge2 Cs2 127.95(4) 12_655 .
S6 Ge3 S2 107.92(7) . .
S6 Ge3 S5 113.99(8) . .
S2 Ge3 S5 111.78(7) . .
S6 Ge3 S3 115.59(7) . 4_567
S2 Ge3 S3 113.07(7) . 4_567
S5 Ge3 S3 94.13(7) . 4_567
S6 Ge3 Cs1 163.60(5) . .
S2 Ge3 Cs1 60.27(5) . .
S5 Ge3 Cs1 65.11(6) . .
S3 Ge3 Cs1 80.56(5) 4_567 .
S6 Ge3 Cs2 60.01(5) . 11_566
S2 Ge3 Cs2 154.19(5) . 11_566
S5 Ge3 Cs2 93.98(5) . 11_566
S3 Ge3 Cs2 61.41(5) 4_567 11_566
Cs1 Ge3 Cs2 135.56(2) . 11_566
S9 Pb1 S8 86.81(6) . .
S9 Pb1 S8 86.81(6) . 12_655
S8 Pb1 S8 77.40(8) . 12_655
S9 Pb1 Cs2 59.87(2) . .
S8 Pb1 Cs2 126.59(4) . .
S8 Pb1 Cs2 61.57(4) 12_655 .
S9 Pb1 Cs2 59.87(2) . 12_655
S8 Pb1 Cs2 61.57(4) . 12_655
S8 Pb1 Cs2 126.59(4) 12_655 12_655
Cs2 Pb1 Cs2 118.06(4) . 12_655
S7 Pb2 S7 95.02(9) 7_647 .
S7 Pb2 S4 75.41(5) 7_647 .
S7 Pb2 S4 86.75(5) . .
S7 Pb2 S4 86.75(5) 7_647 7_647
S7 Pb2 S4 75.41(5) . 7_647
S4 Pb2 S4 153.58(7) . 7_647
S1 Pb3 S1 81.97(8) . 9_667
S1 Pb3 S8 76.12(6) . 3_656
S1 Pb3 S8 90.68(6) 9_667 3_656
S1 Pb3 S8 90.68(6) . 2_655
S1 Pb3 S8 76.12(6) 9_667 2_655
S8 Pb3 S8 162.63(6) 3_656 2_655
S2 Pb4 S2 91.76(8) . 4_557
S2 Pb4 S6 83.82(5) . 4_557
S2 Pb4 S6 75.09(5) 4_557 4_557
S2 Pb4 S6 75.09(5) . .
S2 Pb4 S6 83.82(5) 4_557 .
S6 Pb4 S6 149.59(7) 4_557 .
Ge2 S1 Pb3 88.13(6) . .
Ge2 S1 Pb3 88.13(6) . 9_667
Pb3 S1 Pb3 98.03(8) . 9_667
Ge3 S2 Pb4 87.74(6) . .
Ge3 S2 Cs1 87.41(5) . .
Pb4 S2 Cs1 146.09(6) . .
Ge3 S2 Cs2 165.99(7) . .
Pb4 S2 Cs2 99.54(5) . .
Cs1 S2 Cs2 79.87(4) . .
Ge3 S3 Ge1 85.69(6) 4_567 4_567
Ge3 S3 Cs2 85.48(6) 4_567 10_567
Ge1 S3 Cs2 87.90(5) 4_567 10_567
Ge3 S3 Cs1 132.59(7) 4_567 .
Ge1 S3 Cs1 89.17(6) 4_567 .
Cs2 S3 Cs1 141.44(5) 10_567 .
Ge3 S3 Cs2 139.31(7) 4_567 .
Ge1 S3 Cs2 130.84(6) 4_567 .
Cs2 S3 Cs2 79.70(4) 10_567 .
Cs1 S3 Cs2 73.46(4) . .
Ge1 S4 Pb2 83.54(6) . .
Ge1 S4 Cs1 127.26(8) . 13_657
Pb2 S4 Cs1 99.44(5) . 13_657
Ge1 S4 Cs1 98.35(7) . 4_567
Pb2 S4 Cs1 99.87(5) . 4_567
Cs1 S4 Cs1 131.98(5) 13_657 4_567
Ge1 S4 Cs1 86.46(6) . .
Pb2 S4 Cs1 169.16(6) . .
Cs1 S4 Cs1 89.93(5) 13_657 .
Cs1 S4 Cs1 77.44(4) 4_567 .
Ge3 S5 Ge1 86.48(6) . .
Ge3 S5 Cs1 131.72(7) . 4_557
Ge1 S5 Cs1 141.80(7) . 4_557
Ge3 S5 Cs1 81.84(5) . .
Ge1 S5 Cs1 81.29(6) . .
Cs1 S5 Cs1 101.48(5) 4_557 .
Ge3 S5 Cs2 83.02(6) . 4_557
Ge1 S5 Cs2 120.78(7) . 4_557
Cs1 S5 Cs2 72.21(4) 4_557 4_557
Cs1 S5 Cs2 152.27(5) . 4_557
Ge3 S6 Pb4 83.79(6) . .
Ge3 S6 Cs2 105.27(7) . 4_557
Pb4 S6 Cs2 99.59(5) . 4_557
Ge3 S6 Cs2 88.45(6) . 11_566
Pb4 S6 Cs2 170.66(6) . 11_566
Cs2 S6 Cs2 87.45(5) 4_557 11_566
Ge1 S7 Pb2 86.67(6) 7_647 .
Ge1 S7 Cs1 167.75(8) 7_647 13_657
Pb2 S7 Cs1 99.84(5) . 13_657
Ge1 S7 Cs2 89.14(6) 7_647 13_657
Pb2 S7 Cs2 132.63(7) . 13_657
Cs1 S7 Cs2 78.81(4) 13_657 13_657
Ge2 S8 Pb1 89.23(7) 10_557 .
Ge2 S8 Pb3 88.07(6) 10_557 2_654
Pb1 S8 Pb3 104.60(5) . 2_654
Ge2 S8 Cs2 95.96(7) 10_557 3_646
Pb1 S8 Cs2 152.07(6) . 3_646
Pb3 S8 Cs2 103.00(5) 2_654 3_646
Ge2 S8 Cs2 145.10(7) 10_557 12_655
Pb1 S8 Cs2 81.06(5) . 12_655
Pb3 S8 Cs2 126.80(5) 2_654 12_655
Cs2 S8 Cs2 79.06(4) 3_646 12_655
Ge2 S9 Pb1 106.55(11) . .
Ge2 S9 Cs2 84.74(4) . 12_655
Pb1 S9 Cs2 83.42(4) . 12_655
Ge2 S9 Cs2 84.74(4) . .
Pb1 S9 Cs2 83.42(4) . .
Cs2 S9 Cs2 160.06(8) 12_655 .

loop_
_geom_bond_atom_site_label_1
_geom_bond_atom_site_label_2
_geom_bond_distance
_geom_bond_site_symmetry_2
Cs1 S4 3.453(2) 13_657
Cs1 S4 3.491(2) 4_567
Cs1 S5 3.543(2) 4_557
Cs1 S7 3.553(2) 13_657
Cs1 S2 3.556(2) .
Cs1 S4 3.592(2) .
Cs1 S3 3.748(2) .
Cs1 S5 3.749(2) .
Cs1 Ge1 4.074(2) .
Cs1 Ge3 4.0909(16) .
Cs1 Ge1 4.361(2) 4_567
Cs1 Cs1 4.431(2) 4_567
Cs2 S6 3.417(2) 4_557
Cs2 S8 3.514(2) 3_656
Cs2 S2 3.575(3) .
Cs2 S6 3.577(2) 11_565
Cs2 S3 3.637(2) 10_557
Cs2 S7 3.657(3) 13_657
Cs2 S3 3.904(2) .
Cs2 S9 3.966(2) .
Cs2 S8 4.055(2) 12_655
Cs2 Ge3 4.129(2) 11_565
Cs2 S5 4.176(2) 4_557
Cs2 Ge1 4.2230(17) 11_565
Ge1 S4 2.1560(19) .
Ge1 S7 2.168(2) 7_647
Ge1 S5 2.2597(19) .
Ge1 S3 2.2842(18) 4_567
Ge1 Cs2 4.2230(17) 11_566
Ge1 Cs1 4.361(2) 4_567
Ge2 S9 2.180(3) .
Ge2 S8 2.2199(19) 10_567
Ge2 S8 2.2199(19) 3_656
Ge2 S1 2.258(3) .
Ge2 Cs2 4.3468(19) 12_655
Ge3 S6 2.1610(19) .
Ge3 S2 2.189(2) .
Ge3 S5 2.2542(19) .
Ge3 S3 2.2629(19) 4_567
Ge3 Cs2 4.129(2) 11_566
Pb1 S9 2.741(3) .
Pb1 S8 2.7993(19) .
Pb1 S8 2.7993(19) 12_655
Pb1 Cs2 4.5554(18) 12_655
Pb2 S7 2.832(2) 7_647
Pb2 S7 2.832(2) .
Pb2 S4 2.967(2) .
Pb2 S4 2.967(2) 7_647
Pb3 S1 2.9060(18) .
Pb3 S1 2.9060(18) 9_667
Pb3 S8 2.937(2) 3_656
Pb3 S8 2.937(2) 2_655
Pb4 S2 2.7949(19) .
Pb4 S2 2.7949(19) 4_557
Pb4 S6 2.974(2) 4_557
Pb4 S6 2.974(2) .
S1 Pb3 2.9060(18) 9_667
S3 Ge3 2.2629(19) 4_567
S3 Ge1 2.2842(18) 4_567
S3 Cs2 3.637(2) 10_567
S4 Cs1 3.453(2) 13_657
S4 Cs1 3.491(2) 4_567
S5 Cs1 3.543(2) 4_557
S5 Cs2 4.176(2) 4_557
S6 Cs2 3.417(2) 4_557
S6 Cs2 3.577(2) 11_566
S7 Ge1 2.168(2) 7_647
S7 Cs1 3.553(2) 13_657
S7 Cs2 3.657(3) 13_657
S8 Ge2 2.2199(19) 10_557
S8 Pb3 2.937(2) 2_654
S8 Cs2 3.514(2) 3_646
S8 Cs2 4.055(2) 12_655
S9 Cs2 3.966(2) 12_655
